data_4320269
loop_
_publ_author_name
'Malcolm H. Chisholm'
'Judith C. Gallucci'
'Hongshi Zhen'
'John C. Huffman'

_publ_section_title
;
 Three-Coordinate Zinc Amide and Phenoxide Complexes Supported by a Bulky
 Schiff Base Ligand
;
_journal_name_full 'Inorganic Chemistry'
_journal_page_first 5051
_journal_page_last 5054
_journal_paper_doi 10.1021/ic010560e
_journal_volume 40
_journal_year 2001
_chemical_formula_sum 'C44 H48 N4 O6 Zn'
_chemical_formula_weight 794.278
_space_group_IT_number 14
_symmetry_cell_setting monoclinic
_symmetry_space_group_name_Hall '-P 2ybc'
_symmetry_space_group_name_H-M 'P 1 21/c 1'
_audit_creation_method 'minor manual editing of SDT2CIF v. 1.2 BETA  output'
_cell_angle_alpha 90
_cell_angle_beta 106.999(13)
_cell_angle_gamma 90
_cell_formula_units_Z 4
_cell_length_a 14.501(4)
_cell_length_b 14.397(4)
_cell_length_c 20.191(4)
_cell_measurement_reflns_used 4400
_cell_measurement_temperature 115(2)
_cell_measurement_theta_max 27.45
_cell_measurement_theta_min 2.19
_cell_volume 4031.1(18)
_computing_cell_refinement 'SAINT (Bruker, 1999)'
_computing_data_collection 'SMART (Bruker, 1999)'
_computing_data_reduction 'SAINT (Bruker, 1999), XTEL (local package)'
_computing_molecular_graphics 'XTEL, local package'
_computing_publication_material 'XTEL, local package'
_computing_structure_refinement 'XTEL, local package'
_computing_structure_solution 'SHELXS-97 (Sheldrick, 1997)'
_diffrn_ambient_temperature 115(2)
_diffrn_detector 'CCD area detector'
_diffrn_detector_area_resol_mean 44.52
_diffrn_detector_type 'Bruker SMART 6000'
_diffrn_measured_fraction_theta_full 1
_diffrn_measured_fraction_theta_max 1
_diffrn_measurement_details '   0.30 degree frames measured for   5.15 seconds each'
_diffrn_measurement_device 'three-circle goniometer with fixed chi'
_diffrn_measurement_device_type 'Bruker Platform goniometer'
_diffrn_measurement_method '\w scans'
_diffrn_radiation_type 'Mo K\a'
_diffrn_radiation_wavelength 0.71073
_diffrn_reflns_av_R_equivalents 4974
_diffrn_reflns_limit_h_max 18
_diffrn_reflns_limit_h_min -18
_diffrn_reflns_limit_k_max 18
_diffrn_reflns_limit_k_min -18
_diffrn_reflns_limit_l_max 26
_diffrn_reflns_limit_l_min -25
_diffrn_reflns_number 3
_diffrn_reflns_theta_full 27.6323
_diffrn_reflns_theta_max 27.6323
_diffrn_reflns_theta_min 2.04465
_diffrn_standards_decay_% 0.
_diffrn_standards_interval_time 156
_diffrn_standards_number 4401
_exptl_absorpt_coefficient_mu 0.6622
_exptl_absorpt_correction_T_max 1.000000
_exptl_absorpt_correction_T_min 0.888271
_exptl_absorpt_correction_type semi-empirical
_exptl_absorpt_process_details SADABS
_exptl_crystal_colour colorless
_exptl_crystal_density_diffrn 1.309
_exptl_crystal_density_method 'not measured'
_exptl_crystal_description parallelopiped
_exptl_crystal_F_000 1672
_exptl_crystal_size_max 0.30
_exptl_crystal_size_mid 0.30
_exptl_crystal_size_min 0.25
_refine_diff_density_max 0.24
_refine_diff_density_min -0.31
_refine_ls_abs_structure_details none
_refine_ls_extinction_coef 0.000000045(12)
_refine_ls_extinction_expression
;
Larson, A. C. (1967).  Acta Cryst. 23, p. 664.  Eq. (3)
;
_refine_ls_extinction_method Zachariasen
_refine_ls_goodness_of_fit_ref 0.5593
_refine_ls_matrix_type full
_refine_ls_number_parameters 689
_refine_ls_number_reflns 4974
_refine_ls_R_factor_gt 0.0277
_refine_ls_shift/su_max 0.0008
_refine_ls_structure_factor_coef F
_refine_ls_weighting_details w^-1^=\s^2^(F)+(.07F)^2^
_refine_ls_weighting_scheme calc
_refine_ls_wR_factor_ref 0.0254
_reflns_number_gt 4974
_reflns_number_total 9259
_reflns_threshold_expression 'Fo^2^> 2.33\s(Fo^2^)'
_cod_data_source_file ic010560e_2.cif
_cod_data_source_block MSC00019
_cod_original_cell_volume 4031.2(17)
_cod_original_sg_symbol_H-M 'P 21/c'
_cod_original_formula_sum 'C44 H48 N4 O6 Zn1'
_cod_database_code 4320269

loop_
_symmetry_equiv_pos_as_xyz
x,y,z
-x,1/2+y,1/2-z
x,1/2-y,1/2+z
-x,-y,-z

loop_
_atom_site_label
_atom_site_type_symbol
_atom_site_fract_x
_atom_site_fract_y
_atom_site_fract_z
_atom_site_U_iso_or_equiv
_atom_site_adp_type
_atom_site_occupancy
_atom_site_disorder_group
_atom_site_disorder_assembly
ZN1 ZN 0.21593(3) 0.38676(3) 0.272775(19) 0.01783(12) Uani 1 0 .
N2 N 0.29557(19) 0.30264(17) 0.23314(13) 0.0173(9) Uani 1 0 .
C3 C 0.3350(2) 0.2138(2) 0.26305(16) 0.0196(12) Uani 1 0 .
C4 C 0.2874(3) 0.1324(2) 0.23475(17) 0.0227(12) Uani 1 0 .
C5 C 0.3290(3) 0.0487(3) 0.2631(2) 0.0291(15) Uani 1 0 .
C6 C 0.4131(3) 0.0465(3) 0.3171(2) 0.0333(16) Uani 1 0 .
C7 C 0.4568(3) 0.1284(3) 0.34455(18) 0.0307(14) Uani 1 0 .
C8 C 0.4194(2) 0.2144(3) 0.31893(16) 0.0233(13) Uani 1 0 .
C9 C 0.1933(3) 0.1350(3) 0.17614(18) 0.0284(14) Uani 1 0 .
C10 C 0.1202(3) 0.0644(3) 0.1856(3) 0.0403(18) Uani 1 0 .
C11 C 0.2099(3) 0.1226(4) 0.1051(2) 0.0466(19) Uani 1 0 .
C12 C 0.4682(3) 0.3037(3) 0.35079(18) 0.0295(14) Uani 1 0 .
C13 C 0.4823(4) 0.3071(4) 0.4287(2) 0.048(2) Uani 1 0 .
C14 C 0.5638(3) 0.3189(3) 0.3344(2) 0.0381(17) Uani 1 0 .
C15 C 0.3231(2) 0.3290(2) 0.18090(16) 0.0183(12) Uani 1 0 .
C16 C 0.2961(2) 0.4125(2) 0.13972(15) 0.0175(11) Uani 1 0 .
C17 C 0.3403(2) 0.4250(2) 0.08728(16) 0.0198(12) Uani 1 0 .
C18 C 0.3212(2) 0.5017(2) 0.04592(16) 0.0205(12) Uani 1 0 .
C19 C 0.2575(3) 0.5696(3) 0.05483(17) 0.0242(13) Uani 1 0 .
C20 C 0.2121(3) 0.5586(2) 0.10453(18) 0.0238(13) Uani 1 0 .
C21 C 0.2285(2) 0.4795(2) 0.14866(16) 0.0196(12) Uani 1 0 .
O22 O 0.18261(16) 0.47168(15) 0.19469(11) 0.0220(8) Uani 1 0 .
N23 N 0.3691(2) 0.5118(2) -0.00821(14) 0.0265(11) Uani 1 0 .
O24 O 0.36037(18) 0.58671(19) -0.03919(12) 0.0369(10) Uani 1 0 .
O25 O 0.41543(17) 0.44576(18) -0.02004(12) 0.0315(10) Uani 1 0 .
N26 N 0.10587(18) 0.35809(17) 0.31028(12) 0.0158(9) Uani 1 0 .
C27 C 0.0393(2) 0.2813(2) 0.28747(15) 0.0165(11) Uani 1 0 .
C28 C -0.0255(2) 0.2832(2) 0.22074(16) 0.0182(11) Uani 1 0 .
C29 C -0.0873(3) 0.2080(2) 0.20082(17) 0.0224(12) Uani 1 0 .
C30 C -0.0865(3) 0.1353(2) 0.24507(18) 0.0233(13) Uani 1 0 .
C31 C -0.0218(2) 0.1351(2) 0.31125(17) 0.0214(12) Uani 1 0 .
C32 C 0.0426(2) 0.2078(2) 0.33419(16) 0.0187(11) Uani 1 0 .
C33 C -0.0342(2) 0.3653(2) 0.17216(17) 0.0215(12) Uani 1 0 .
C34 C -0.0059(3) 0.3397(3) 0.1070(2) 0.0330(16) Uani 1 0 .
C35 C -0.1365(3) 0.4048(3) 0.1517(2) 0.0353(16) Uani 1 0 .
C36 C 0.1156(2) 0.2059(2) 0.40636(16) 0.0209(12) Uani 1 0 .
C37 C 0.2158(3) 0.1816(3) 0.4022(2) 0.0300(15) Uani 1 0 .
C38 C 0.0862(3) 0.1422(3) 0.4573(2) 0.0292(15) Uani 1 0 .
C39 C 0.0924(2) 0.4085(2) 0.36022(16) 0.0179(12) Uani 1 0 .
C40 C 0.1535(2) 0.4801(2) 0.39922(15) 0.0160(11) Uani 1 0 .
C41 C 0.1183(2) 0.5287(2) 0.44649(16) 0.0178(12) Uani 1 0 .
C42 C 0.1707(2) 0.5985(2) 0.48596(15) 0.0185(11) Uani 1 0 .
C43 C 0.2629(2) 0.6214(3) 0.48147(16) 0.0228(12) Uani 1 0 .
C44 C 0.3004(3) 0.5730(2) 0.43751(17) 0.0235(13) Uani 1 0 .
C45 C 0.2481(2) 0.5016(2) 0.39391(16) 0.0192(12) Uani 1 0 .
O46 O 0.28682(16) 0.45899(16) 0.35234(11) 0.0232(8) Uani 1 0 .
N47 N 0.1304(2) 0.6498(2) 0.53303(14) 0.0249(11) Uani 1 0 .
O48 O 0.05059(17) 0.62609(17) 0.53790(12) 0.0332(10) Uani 1 0 .
O49 O 0.17643(18) 0.71554(18) 0.56536(13) 0.0385(11) Uani 1 0 .
C50 C 0.5188(3) 0.8215(3) -0.1071(2) 0.0395(17) Uani 1 0 .
C51 C 0.5018(4) 0.8915(3) -0.1566(2) 0.0464(19) Uani 1 0 .
C52 C 0.4182(4) 0.8899(4) -0.2102(2) 0.055(2) Uani 1 0 .
C53 C 0.3519(4) 0.8206(4) -0.2155(3) 0.058(2) Uani 1 0 .
C54 C 0.3700(4) 0.7506(4) -0.1664(3) 0.050(2) Uani 1 0 .
C55 C 0.4532(3) 0.7515(3) -0.1123(2) 0.0390(18) Uani 1 0 .
H1 H 0.298(2) -0.005(2) 0.2450(15) 0.018(9) Uiso 1 0 .
H2 H 0.437(2) -0.008(2) 0.3363(15) 0.020(9) Uiso 1 0 .
H3 H 0.512(2) 0.128(2) 0.3794(15) 0.018(9) Uiso 1 0 .
H4 H 0.165(2) 0.196(2) 0.1753(14) 0.014(9) Uiso 1 0 .
H5 H 0.112(3) 0.066(3) 0.2297(19) 0.053(14) Uiso 1 0 .
H6 H 0.057(3) 0.074(2) 0.1513(17) 0.040(12) Uiso 1 0 .
H7 H 0.139(3) -0.001(3) 0.1792(17) 0.039(11) Uiso 1 0 .
H8 H 0.238(3) 0.060(3) 0.1045(18) 0.041(12) Uiso 1 0 .
H9 H 0.154(3) 0.124(3) 0.0690(19) 0.056(13) Uiso 1 0 .
H10 H 0.254(3) 0.173(3) 0.0947(18) 0.048(13) Uiso 1 0 .
H11 H 0.431(2) 0.353(2) 0.3291(14) 0.015(9) Uiso 1 0 .
H12 H 0.528(3) 0.255(3) 0.4541(18) 0.041(12) Uiso 1 0 .
H13 H 0.509(3) 0.365(3) 0.4462(18) 0.038(12) Uiso 1 0 .
H14 H 0.423(3) 0.298(2) 0.4396(17) 0.041(12) Uiso 1 0 .
H15 H 0.610(3) 0.268(3) 0.3536(18) 0.044(12) Uiso 1 0 .
H16 H 0.554(2) 0.320(3) 0.2847(18) 0.045(12) Uiso 1 0 .
H17 H 0.595(2) 0.379(3) 0.3567(16) 0.035(10) Uiso 1 0 .
H18 H 0.370(2) 0.290(2) 0.1673(14) 0.015(8) Uiso 1 0 .
H19 H 0.381(2) 0.382(2) 0.0802(14) 0.016(8) Uiso 1 0 .
H20 H 0.248(2) 0.621(2) 0.0294(14) 0.016(9) Uiso 1 0 .
H21 H 0.173(2) 0.601(2) 0.1107(14) 0.018(9) Uiso 1 0 .
H22 H -0.131(2) 0.207(2) 0.1571(15) 0.023(9) Uiso 1 0 .
H23 H -0.129(2) 0.087(2) 0.2336(14) 0.017(9) Uiso 1 0 .
H24 H -0.025(2) 0.083(2) 0.3410(15) 0.025(9) Uiso 1 0 .
H25 H 0.0073(19) 0.4130(19) 0.1945(13) 0.003(7) Uiso 1 0 .
H26 H -0.046(2) 0.292(3) 0.0814(17) 0.034(11) Uiso 1 0 .
H27 H -0.012(2) 0.396(2) 0.0769(15) 0.027(9) Uiso 1 0 .
H28 H 0.061(2) 0.315(2) 0.1185(16) 0.032(11) Uiso 1 0 .
H29 H -0.137(2) 0.461(2) 0.1241(17) 0.036(11) Uiso 1 0 .
H30 H -0.183(3) 0.360(3) 0.1225(19) 0.059(14) Uiso 1 0 .
H31 H -0.155(3) 0.420(3) 0.1922(18) 0.046(12) Uiso 1 0 .
H32 H 0.1206(19) 0.2661(19) 0.4273(13) 0.006(8) Uiso 1 0 .
H33 H 0.214(2) 0.125(2) 0.3796(17) 0.034(11) Uiso 1 0 .
H34 H 0.238(2) 0.225(2) 0.3718(15) 0.016(8) Uiso 1 0 .
H35 H 0.265(2) 0.182(2) 0.4473(17) 0.032(10) Uiso 1 0 .
H36 H 0.022(3) 0.157(2) 0.4598(16) 0.035(11) Uiso 1 0 .
H37 H 0.089(2) 0.076(2) 0.4442(16) 0.026(10) Uiso 1 0 .
H38 H 0.129(3) 0.148(2) 0.5029(18) 0.041(12) Uiso 1 0 .
H39 H 0.036(2) 0.397(2) 0.3745(14) 0.015(8) Uiso 1 0 .
H40 H 0.060(2) 0.5116(19) 0.4516(13) 0.006(8) Uiso 1 0 .
H41 H 0.294(2) 0.669(2) 0.5068(14) 0.015(9) Uiso 1 0 .
H42 H 0.359(2) 0.586(2) 0.4320(14) 0.015(9) Uiso 1 0 .
H43 H 0.571(3) 0.826(3) -0.0712(18) 0.047(14) Uiso 1 0 .
H44 H 0.547(3) 0.937(3) -0.1500(18) 0.043(13) Uiso 1 0 .
H45 H 0.410(3) 0.936(3) -0.243(2) 0.073(16) Uiso 1 0 .
H46 H 0.298(3) 0.819(3) -0.250(2) 0.066(17) Uiso 1 0 .
H47 H 0.328(3) 0.703(3) -0.1713(19) 0.050(14) Uiso 1 0 .
H48 H 0.465(2) 0.704(3) -0.0766(17) 0.039(11) Uiso 1 0 .

loop_
_atom_site_aniso_label
_atom_site_aniso_U_11
_atom_site_aniso_U_22
_atom_site_aniso_U_33
_atom_site_aniso_U_12
_atom_site_aniso_U_13
_atom_site_aniso_U_23
ZN1 0.020(2) 0.018(2) 0.018(3) -0.0005(2) 0.00909(15) -0.0018(2)
N2 0.018(2) 0.017(2) 0.017(3) -0.0001(13) 0.0052(12) -0.0013(12)
C3 0.023(3) 0.021(3) 0.018(3) 0.0057(16) 0.0114(15) 0.0032(15)
C4 0.025(3) 0.023(3) 0.025(4) 0.0018(17) 0.0136(15) 0.0004(15)
C5 0.031(4) 0.021(3) 0.039(6) -0.0015(18) 0.0161(19) 0.0008(18)
C6 0.036(4) 0.028(4) 0.039(7) 0.014(2) 0.017(2) 0.0179(19)
C7 0.023(3) 0.044(6) 0.023(4) 0.0085(19) 0.0031(17) 0.0092(18)
C8 0.023(3) 0.031(4) 0.018(3) 0.0023(17) 0.0099(16) -0.0007(16)
C9 0.026(3) 0.024(4) 0.032(6) -0.0002(17) 0.0045(17) -0.0048(16)
C10 0.032(4) 0.041(5) 0.048(8) -0.007(2) 0.010(2) -0.010(2)
C11 0.041(5) 0.061(8) 0.033(6) -0.008(3) 0.003(2) -0.005(3)
C12 0.024(3) 0.035(5) 0.025(4) 0.0049(19) 0.0004(17) -0.0028(18)
C13 0.036(5) 0.075(9) 0.032(6) -0.016(3) 0.010(2) -0.017(3)
C14 0.038(5) 0.039(5) 0.040(7) -0.005(2) 0.015(2) -0.003(2)
C15 0.017(2) 0.020(3) 0.018(3) 0.0006(15) 0.0060(14) -0.0044(14)
C16 0.016(2) 0.019(3) 0.016(3) -0.0016(14) 0.0028(14) -0.0013(13)
C17 0.017(2) 0.023(3) 0.019(3) 0.0016(15) 0.0037(15) -0.0038(15)
C18 0.017(3) 0.028(4) 0.016(3) -0.0060(16) 0.0043(14) -0.0013(15)
C19 0.023(3) 0.023(3) 0.024(4) -0.0024(17) 0.0041(16) 0.0065(17)
C20 0.023(3) 0.021(3) 0.028(5) 0.0046(16) 0.0080(16) 0.0014(16)
C21 0.019(3) 0.020(3) 0.019(3) -0.0014(15) 0.0043(15) -0.0017(14)
O22 0.026(3) 0.020(3) 0.024(4) 0.0036(11) 0.0128(11) 0.0028(10)
N23 0.023(3) 0.038(5) 0.019(3) -0.0065(15) 0.0052(13) 0.0014(14)
O24 0.034(4) 0.047(5) 0.032(5) 0.0010(14) 0.0134(12) 0.0190(13)
O25 0.034(4) 0.037(4) 0.029(5) -0.0041(13) 0.0180(12) -0.0054(12)
N26 0.017(2) 0.016(2) 0.015(3) 0.0004(11) 0.0043(12) 0.0007(11)
C27 0.016(2) 0.017(3) 0.018(3) -0.0022(14) 0.0075(14) -0.0027(14)
C28 0.020(3) 0.019(3) 0.018(3) -0.0006(15) 0.0085(14) -0.0010(14)
C29 0.022(3) 0.027(4) 0.016(3) -0.0030(16) 0.0027(15) -0.0032(15)
C30 0.023(3) 0.021(3) 0.027(5) -0.0077(16) 0.0087(16) -0.0049(15)
C31 0.026(3) 0.019(3) 0.022(4) -0.0021(15) 0.0107(16) 0.0011(14)
C32 0.021(3) 0.020(3) 0.018(3) 0.0014(15) 0.0085(15) -0.0017(14)
C33 0.021(3) 0.023(3) 0.019(4) -0.0046(15) 0.0037(15) -0.0018(14)
C34 0.046(5) 0.031(4) 0.026(5) 0.002(2) 0.016(2) 0.0045(19)
C35 0.033(4) 0.034(5) 0.038(6) 0.004(2) 0.009(2) 0.011(2)
C36 0.025(3) 0.018(3) 0.020(4) -0.0017(15) 0.0072(15) -0.0008(15)
C37 0.027(4) 0.036(5) 0.027(5) 0.0012(19) 0.0083(19) 0.0066(19)
C38 0.033(4) 0.033(4) 0.022(4) -0.0006(18) 0.0077(18) 0.0063(17)
C39 0.015(2) 0.019(3) 0.020(4) 0.0015(14) 0.0065(14) 0.0045(14)
C40 0.018(3) 0.016(2) 0.014(3) -0.0005(14) 0.0030(14) 0.0008(13)
C41 0.017(3) 0.018(3) 0.019(3) -0.0004(15) 0.0071(15) 0.0038(14)
C42 0.023(3) 0.017(3) 0.017(3) -0.0010(15) 0.0083(14) -0.0011(14)
C43 0.024(3) 0.022(3) 0.019(3) -0.0052(18) 0.0026(14) -0.0058(17)
C44 0.018(3) 0.028(4) 0.025(4) -0.0060(16) 0.0079(16) -0.0028(16)
C45 0.020(3) 0.020(3) 0.017(3) 0.0018(15) 0.0050(15) 0.0017(14)
O46 0.020(2) 0.027(3) 0.025(4) -0.0042(11) 0.0100(11) -0.0092(11)
N47 0.032(4) 0.021(3) 0.024(4) -0.0030(14) 0.0118(14) -0.0051(13)
O48 0.033(4) 0.035(4) 0.040(7) -0.0106(13) 0.0252(12) -0.0139(13)
O49 0.039(4) 0.035(4) 0.046(7) -0.0151(14) 0.0202(14) -0.0263(14)
C50 0.034(4) 0.049(6) 0.043(7) 0.013(2) 0.022(2) 0.005(2)
C51 0.051(6) 0.036(5) 0.067(11) 0.009(3) 0.041(3) 0.006(3)
C52 0.059(7) 0.064(8) 0.054(9) 0.036(3) 0.037(3) 0.028(3)
C53 0.043(5) 0.092(11) 0.043(7) 0.020(3) 0.017(3) -0.004(3)
C54 0.047(6) 0.052(7) 0.062(10) -0.002(3) 0.035(3) -0.015(3)
C55 0.047(5) 0.033(4) 0.049(8) 0.013(2) 0.032(2) 0.009(2)

loop_
_atom_type_symbol
_atom_type_description
_atom_type_scat_dispersion_real
_atom_type_scat_dispersion_imag
_atom_type_scat_source
ZN Zn 0.222 1.431 'International Tables Vol. IV (1974) Table 2.2B'
O O 0.008 0.006 'International Tables Vol. IV (1974) Table 2.2B'
N N 0.004 0.003 'International Tables Vol. IV (1974) Table 2.2B'
C C 0.002 0.002 'International Tables Vol. IV (1974) Table 2.2B'
H H 0 0 'International Tables Vol. IV (1974) Table 2.2B'

loop_
_geom_angle_atom_site_label_1
_geom_angle_atom_site_label_2
_geom_angle_atom_site_label_3
_geom_angle
_geom_angle_site_symmetry_1
_geom_angle_site_symmetry_2
_geom_angle_site_symmetry_3
_geom_angle_publ_flag
O22 ZN1 O46 106.33(10) . . . no
O22 ZN1 N2 95.30(10) . . . no
O22 ZN1 N26 113.63(10) . . . no
O46 ZN1 N2 115.43(10) . . . no
O46 ZN1 N26 94.91(10) . . . no
N2 ZN1 N26 130.26(11) . . . no
ZN1 O22 C21 125.4(2) . . . no
ZN1 O46 C45 124.5(2) . . . no
ZN1 N2 C3 124.7(2) . . . no
ZN1 N2 C15 120.3(2) . . . no
C3 N2 C15 114.8(3) . . . no
O24 N23 O25 124.0(3) . . . no
O24 N23 C18 117.7(3) . . . no
O25 N23 C18 118.3(3) . . . no
ZN1 N26 C27 124.59(19) . . . no
ZN1 N26 C39 119.7(2) . . . no
C27 N26 C39 115.7(3) . . . no
O48 N47 O49 123.0(3) . . . no
O48 N47 C42 118.4(3) . . . no
O49 N47 C42 118.6(3) . . . no
N2 C3 C4 118.7(3) . . . no
N2 C3 C8 118.1(3) . . . no
C4 C3 C8 123.1(3) . . . no
C3 C4 C5 117.1(3) . . . no
C3 C4 C9 121.4(3) . . . no
C5 C4 C9 121.5(3) . . . no
C4 C5 C6 121.4(4) . . . no
C4 C5 H1 117(2) . . . no
C6 C5 H1 121(2) . . . no
C5 C6 C7 119.8(4) . . . no
C5 C6 H2 120(2) . . . no
C7 C6 H2 120(2) . . . no
C6 C7 C8 122.0(3) . . . no
C6 C7 H3 120(2) . . . no
C8 C7 H3 118(2) . . . no
C3 C8 C7 116.6(3) . . . no
C3 C8 C12 122.5(3) . . . no
C7 C8 C12 120.9(3) . . . no
C4 C9 C10 112.6(3) . . . no
C4 C9 C11 111.9(3) . . . no
C4 C9 H4 108.7(17) . . . no
C10 C9 C11 110.2(3) . . . no
C10 C9 H4 107.0(18) . . . no
C11 C9 H4 106.0(17) . . . no
C9 C10 H5 113(2) . . . no
C9 C10 H6 111(2) . . . no
C9 C10 H7 113(2) . . . no
H5 C10 H6 109(3) . . . no
H5 C10 H7 105(3) . . . no
H6 C10 H7 106(3) . . . no
C9 C11 H8 107(2) . . . no
C9 C11 H9 113(2) . . . no
C9 C11 H10 113(2) . . . no
H8 C11 H9 107(3) . . . no
H8 C11 H10 111(3) . . . no
H9 C11 H10 106(3) . . . no
C8 C12 C13 111.7(4) . . . no
C8 C12 C14 111.7(3) . . . no
C8 C12 H11 108.0(19) . . . no
C13 C12 C14 111.1(3) . . . no
C13 C12 H11 110.3(18) . . . no
C14 C12 H11 103.7(19) . . . no
C12 C13 H12 111(2) . . . no
C12 C13 H13 109(2) . . . no
C12 C13 H14 112(2) . . . no
H12 C13 H13 109(3) . . . no
H12 C13 H14 106(3) . . . no
H13 C13 H14 109(3) . . . no
C12 C14 H15 111(2) . . . no
C12 C14 H16 111(2) . . . no
C12 C14 H17 110.2(19) . . . no
H15 C14 H16 107(3) . . . no
H15 C14 H17 107(3) . . . no
H16 C14 H17 111(3) . . . no
N2 C15 C16 128.1(3) . . . no
N2 C15 H18 118.0(17) . . . no
C16 C15 H18 113.9(17) . . . no
C15 C16 C17 115.7(3) . . . no
C15 C16 C21 124.8(3) . . . no
C17 C16 C21 119.5(3) . . . no
C16 C17 C18 120.8(3) . . . no
C16 C17 H19 119.8(19) . . . no
C18 C17 H19 119.4(19) . . . no
N23 C18 C17 118.8(3) . . . no
N23 C18 C19 120.2(3) . . . no
C17 C18 C19 120.9(3) . . . no
C18 C19 C20 119.7(3) . . . no
C18 C19 H20 120(2) . . . no
C20 C19 H20 120(2) . . . no
C19 C20 C21 121.8(3) . . . no
C19 C20 H21 120(2) . . . no
C21 C20 H21 118(2) . . . no
O22 C21 C16 123.3(3) . . . no
O22 C21 C20 119.4(3) . . . no
C16 C21 C20 117.3(3) . . . no
N26 C27 C28 119.2(3) . . . no
N26 C27 C32 118.1(3) . . . no
C28 C27 C32 122.7(3) . . . no
C27 C28 C29 117.3(3) . . . no
C27 C28 C33 122.9(3) . . . no
C29 C28 C33 119.7(3) . . . no
C28 C29 C30 121.6(3) . . . no
C28 C29 H22 119(2) . . . no
C30 C29 H22 119(2) . . . no
C29 C30 C31 120.1(3) . . . no
C29 C30 H23 122.7(19) . . . no
C31 C30 H23 117.2(19) . . . no
C30 C31 C32 121.2(3) . . . no
C30 C31 H24 117.2(18) . . . no
C32 C31 H24 121.6(18) . . . no
C27 C32 C31 117.0(3) . . . no
C27 C32 C36 122.0(3) . . . no
C31 C32 C36 121.0(3) . . . no
C28 C33 C34 112.0(3) . . . no
C28 C33 C35 110.8(3) . . . no
C28 C33 H25 109.9(16) . . . no
C34 C33 C35 109.9(3) . . . no
C34 C33 H25 107.0(16) . . . no
C35 C33 H25 107.1(16) . . . no
C33 C34 H26 111(2) . . . no
C33 C34 H27 109.3(18) . . . no
C33 C34 H28 111.7(19) . . . no
H26 C34 H27 109(3) . . . no
H26 C34 H28 106(3) . . . no
H27 C34 H28 109(3) . . . no
C33 C35 H29 108(2) . . . no
C33 C35 H30 111(2) . . . no
C33 C35 H31 111(2) . . . no
H29 C35 H30 108(3) . . . no
H29 C35 H31 110(3) . . . no
H30 C35 H31 110(3) . . . no
C32 C36 C37 111.0(3) . . . no
C32 C36 C38 113.6(3) . . . no
C32 C36 H32 110.3(17) . . . no
C37 C36 C38 111.0(3) . . . no
C37 C36 H32 106.4(17) . . . no
C38 C36 H32 104.2(16) . . . no
C36 C37 H33 110(2) . . . no
C36 C37 H34 112.2(17) . . . no
C36 C37 H35 113.5(19) . . . no
H33 C37 H34 102(3) . . . no
H33 C37 H35 111(3) . . . no
H34 C37 H35 107(3) . . . no
C36 C38 H36 112(2) . . . no
C36 C38 H37 110.7(19) . . . no
C36 C38 H38 111(2) . . . no
H36 C38 H37 110(3) . . . no
H36 C38 H38 107(3) . . . no
H37 C38 H38 106(3) . . . no
N26 C39 C40 128.1(3) . . . no
N26 C39 H39 117.9(18) . . . no
C40 C39 H39 114.0(18) . . . no
C39 C40 C41 116.4(3) . . . no
C39 C40 C45 124.2(3) . . . no
C41 C40 C45 119.4(3) . . . no
C40 C41 C42 121.0(3) . . . no
C40 C41 H40 118.5(17) . . . no
C42 C41 H40 120.4(17) . . . no
N47 C42 C41 119.6(3) . . . no
N47 C42 C43 119.6(3) . . . no
C41 C42 C43 120.8(3) . . . no
C42 C43 C44 119.4(3) . . . no
C42 C43 H41 118.0(19) . . . no
C44 C43 H41 122.6(19) . . . no
C43 C44 C45 122.1(3) . . . no
C43 C44 H42 123.1(19) . . . no
C45 C44 H42 114.7(19) . . . no
O46 C45 C40 123.4(3) . . . no
O46 C45 C44 119.4(3) . . . no
C40 C45 C44 117.2(3) . . . no
C51 C50 C55 120.4(5) . . . no
C51 C50 H43 118(3) . . . no
C55 C50 H43 122(3) . . . no
C50 C51 C52 119.1(5) . . . no
C50 C51 H44 117(2) . . . no
C52 C51 H44 124(2) . . . no
C51 C52 C53 120.9(5) . . . no
C51 C52 H45 117(3) . . . no
C53 C52 H45 122(3) . . . no
C52 C53 C54 119.6(5) . . . no
C52 C53 H46 122(3) . . . no
C54 C53 H46 119(3) . . . no
C53 C54 C55 120.2(5) . . . no
C53 C54 H47 119(3) . . . no
C55 C54 H47 120(3) . . . no
C50 C55 C54 119.9(4) . . . no
C50 C55 H48 120(2) . . . no
C54 C55 H48 120(2) . . . no

loop_
_geom_bond_atom_site_label_1
_geom_bond_atom_site_label_2
_geom_bond_distance
_geom_bond_site_symmetry_1
_geom_bond_site_symmetry_2
_geom_bond_publ_flag
ZN1 O22 1.941(2) . . no
ZN1 O46 1.937(2) . . no
ZN1 N2 1.995(3) . . no
ZN1 N26 1.999(3) . . no
O22 C21 1.297(4) . . no
O24 N23 1.235(4) . . no
O25 N23 1.227(4) . . no
O46 C45 1.293(4) . . no
O48 N47 1.238(3) . . no
O49 N47 1.230(3) . . no
N2 C3 1.458(4) . . no
N2 C15 1.289(4) . . no
N23 C18 1.464(4) . . no
N26 C27 1.451(4) . . no
N26 C39 1.303(4) . . no
N47 C42 1.454(4) . . no
C3 C4 1.395(4) . . no
C3 C8 1.402(4) . . no
C4 C5 1.393(5) . . no
C4 C9 1.523(5) . . no
C5 C6 1.378(5) . . no
C5 H1 0.91(3) . . no
C6 C7 1.376(5) . . no
C6 H2 0.90(3) . . no
C7 C8 1.390(5) . . no
C7 H3 0.89(3) . . no
C8 C12 1.516(5) . . no
C9 C10 1.520(5) . . no
C9 C11 1.532(5) . . no
C9 H4 0.96(3) . . no
C10 H5 0.93(4) . . no
C10 H6 0.98(3) . . no
C10 H7 0.99(4) . . no
C11 H8 0.99(4) . . no
C11 H9 0.92(4) . . no
C11 H10 1.03(4) . . no
C12 C13 1.526(5) . . no
C12 C14 1.532(5) . . no
C12 H11 0.92(3) . . no
C13 H12 1.04(4) . . no
C13 H13 0.94(4) . . no
C13 H14 0.96(3) . . no
C14 H15 0.99(4) . . no
C14 H16 0.97(3) . . no
C14 H17 1.02(4) . . no
C15 C16 1.450(4) . . no
C15 H18 0.98(3) . . no
C16 C17 1.401(4) . . no
C16 C21 1.424(4) . . no
C17 C18 1.362(4) . . no
C17 H19 0.90(3) . . no
C18 C19 1.393(5) . . no
C19 C20 1.361(5) . . no
C19 H20 0.89(3) . . no
C20 C21 1.423(4) . . no
C20 H21 0.87(3) . . no
C27 C28 1.400(4) . . no
C27 C32 1.409(4) . . no
C28 C29 1.388(4) . . no
C28 C33 1.517(4) . . no
C29 C30 1.374(5) . . no
C29 H22 0.92(3) . . no
C30 C31 1.390(5) . . no
C30 H23 0.91(3) . . no
C31 C32 1.389(4) . . no
C31 H24 0.97(3) . . no
C32 C36 1.530(4) . . no
C33 C34 1.534(5) . . no
C33 C35 1.529(5) . . no
C33 H25 0.94(3) . . no
C34 H26 0.95(3) . . no
C34 H27 1.00(3) . . no
C34 H28 0.99(3) . . no
C35 H29 0.98(3) . . no
C35 H30 1.00(4) . . no
C35 H31 0.96(4) . . no
C36 C37 1.521(5) . . no
C36 C38 1.529(5) . . no
C36 H32 0.96(3) . . no
C37 H33 0.93(3) . . no
C37 H34 0.99(3) . . no
C37 H35 0.98(3) . . no
C38 H36 0.97(3) . . no
C38 H37 0.99(3) . . no
C38 H38 0.95(3) . . no
C39 C40 1.436(4) . . no
C39 H39 0.96(3) . . no
C40 C41 1.395(4) . . no
C40 C45 1.440(4) . . no
C41 C42 1.367(4) . . no
C41 H40 0.92(3) . . no
C42 C43 1.406(4) . . no
C43 C44 1.361(5) . . no
C43 H41 0.89(3) . . no
C44 C45 1.420(4) . . no
C44 H42 0.91(3) . . no
C50 C51 1.390(6) . . no
C50 C55 1.369(6) . . no
C50 H43 0.88(3) . . no
C51 C52 1.369(6) . . no
C51 H44 0.91(4) . . no
C52 C53 1.369(7) . . no
C52 H45 0.93(4) . . no
C53 C54 1.384(7) . . no
C53 H46 0.88(4) . . no
C54 C55 1.370(6) . . no
C54 H47 0.91(4) . . no
C55 H48 0.97(3) . . no
